data_1509488
loop_
_publ_author_name
'Zeek, W.C.'
'Salkind, A.J.'

_publ_section_title
;
 The structure of AgO
;
_journal_name_full 'Journal of the Electrochemical Society'
_journal_page_first 366
_journal_page_last 366
_journal_volume 106
_journal_year 1959
_chemical_formula_sum 'Ag O'
_space_group_IT_number 15
_symmetry_space_group_name_Hall '-C 2yc'
_symmetry_space_group_name_H-M 'C 1 2/c 1'
_cell_angle_alpha 90
_cell_angle_beta 107.5
_cell_angle_gamma 90
_cell_formula_units_Z 4
_cell_length_a 5.852
_cell_length_b 3.478
_cell_length_c 5.495
_cell_volume 106.665
_citation_journal_id_ASTM JESOAN
_cod_data_source_file silver1-2_462.cif
_cod_data_source_block Ag1O1
_cod_original_cell_volume 106.6648
_cod_original_formula_sum 'Ag1 O1'
_cod_database_code 1509488

loop_
_symmetry_equiv_pos_as_xyz
x,y,z
-x,y,-z+1/2
-x,-y,-z
x,-y,z-1/2
x+1/2,y+1/2,z
-x+1/2,y+1/2,-z+1/2
-x+1/2,-y+1/2,-z
x+1/2,-y+1/2,z-1/2

loop_
_atom_site_label
_atom_site_type_symbol
_atom_site_fract_x
_atom_site_fract_y
_atom_site_fract_z
_atom_site_occupancy
_atom_site_U_iso_or_equiv
Ag1 Ag 0.25 0.25 0 1 0.0
O1 O 0 0.084 0.25 1 0.0
